data_7129206
loop_
_publ_author_name
'Yuan, Jun'
'Lv, Wanqian'
'Li, Anquan'
'Zhu, Kelong'

_publ_section_title
;
 A Self-assembled M2L2 Truncated Square and its Application as a Container
 for Fullerenes
;
_journal_name_full 'Chemical Communications'
_journal_paper_doi 10.1039/D1CC05581J
_journal_year 2021
_chemical_formula_sum 'C186 H108 F12 N4 O12 P4 Pt2 S12'
_chemical_formula_weight 3717.54
_space_group_crystal_system monoclinic
_space_group_IT_number 15
_space_group_name_Hall '-C 2yc'
_space_group_name_H-M_alt 'C 1 2/c 1'
_atom_sites_solution_hydrogens geom
_audit_creation_date 2020-06-22
_audit_creation_method
;
FinalCif V69 by Daniel Kratzert, Freiburg 2019,
https://github.com/dkratzert/FinalCif
;
_audit_update_record
;
2021-10-01 deposited with the CCDC.	2021-11-05 downloaded from the CCDC.
;
_cell_angle_alpha 90
_cell_angle_beta 103.070(2)
_cell_angle_gamma 90
_cell_formula_units_Z 4
_cell_length_a 38.3955(6)
_cell_length_b 17.1804(3)
_cell_length_c 35.9313(7)
_cell_measurement_reflns_used 19562
_cell_measurement_temperature 293(2)
_cell_measurement_theta_max 75.5300
_cell_measurement_theta_min 4.3290
_cell_volume 23088.1(7)
_computing_cell_refinement 'CrysAlisPro 1.171.39.46 (Rigaku OD, 2018)'
_computing_data_collection 'CrysAlisPro 1.171.39.46 (Rigaku OD, 2018)'
_computing_data_reduction 'CrysAlisPro 1.171.39.46 (Rigaku OD, 2018)'
_computing_structure_refinement 'SHELXL-2018/3 (Sheldrick, 2018)'
_computing_structure_solution 'SHELXT 2018/2 (Sheldrick, 2018)'
_diffrn_ambient_environment N~2~
_diffrn_ambient_temperature 173(2)
_diffrn_detector 'CCD plate'
_diffrn_detector_area_resol_mean 5.2913
_diffrn_detector_type AtlasS2
_diffrn_measured_fraction_theta_full 0.994
_diffrn_measured_fraction_theta_max 0.994
_diffrn_measurement_details
;

List of Runs (angles in degrees, time in seconds):

  # Type    Start    End  Width  t~exp~   \w     \q     \k     \f   Frames
#--------------------------------------------------------------------------
  1  \w    -85.00  37.00   1.00   20.00    --  -41.14   0.00 -60.00  122
  2  \w     27.00  85.00   1.00   20.00    --   41.14-125.00-120.00   58
  3  \w     34.00  78.00   1.00   20.00    --   41.14-125.00  90.00   44
  4  \w     37.00 109.00   1.00   80.00    --  112.00 -94.00  60.00   72
  5  \w     45.00  70.00   1.00   80.00    --  112.00-125.00-150.00   25
  6  \w     33.00 105.00   1.00   80.00    --  112.00 -94.00 -90.00   72
  7  \w     72.00 141.00   1.00   80.00    --  112.00 -61.00  30.00   69
  8  \w    125.00 174.00   1.00   80.00    --  112.00  93.00 140.00   49
  9  \w     81.00 175.00   1.00   80.00    --  112.00  15.00 150.00   94
 10  \w    107.00 174.00   1.00   80.00    --  112.00  45.00  30.00   67
 11  \w     32.00  64.00   1.00   40.00    --   41.14-125.00-180.00   32
 12  \w     44.00  70.00   1.00  160.00    --  112.00-125.00-150.00   26
 13  \w     45.00  71.00   1.00  160.00    --  112.00-125.00 -90.00   26
 14  \w   -115.00 -17.00   1.00   40.00    --  -41.14 -38.00-150.00   98
;
_diffrn_measurement_device 'four-circle diffractometer'
_diffrn_measurement_device_type 'SuperNova, Dual, Cu at home/near, AtlasS2'
_diffrn_measurement_method '\w scans'
_diffrn_orient_matrix_type 'CrysAlisPro convention (1999,Acta A55,543-557)'
_diffrn_orient_matrix_UB_11 0.0378830000
_diffrn_orient_matrix_UB_12 -0.0074488000
_diffrn_orient_matrix_UB_13 -0.0073354000
_diffrn_orient_matrix_UB_21 -0.0090069000
_diffrn_orient_matrix_UB_22 -0.0825814000
_diffrn_orient_matrix_UB_23 -0.0160313000
_diffrn_orient_matrix_UB_31 -0.0134880000
_diffrn_orient_matrix_UB_32 0.0340251000
_diffrn_orient_matrix_UB_33 -0.0403340000
_diffrn_radiation_monochromator mirror
_diffrn_radiation_probe x-ray
_diffrn_radiation_type CuK\a
_diffrn_radiation_wavelength 1.54178
_diffrn_reflns_av_R_equivalents 0.1028
_diffrn_reflns_av_sigmaI/netI 0.1153
_diffrn_reflns_av_unetI/netI 0.1145
_diffrn_reflns_Laue_measured_fraction_full 0.994
_diffrn_reflns_Laue_measured_fraction_max 0.994
_diffrn_reflns_limit_h_max 45
_diffrn_reflns_limit_h_min -45
_diffrn_reflns_limit_k_max 20
_diffrn_reflns_limit_k_min -14
_diffrn_reflns_limit_l_max 38
_diffrn_reflns_limit_l_min -42
_diffrn_reflns_number 47273
_diffrn_reflns_point_group_measured_fraction_full 0.994
_diffrn_reflns_point_group_measured_fraction_max 0.994
_diffrn_reflns_theta_full 66.589
_diffrn_reflns_theta_max 66.589
_diffrn_reflns_theta_min 3.612
_diffrn_source 'micro-focus sealed X-ray tube'
_diffrn_source_type 'SuperNova (Cu) X-ray Source'
_exptl_absorpt_coefficient_mu 3.969
_exptl_absorpt_correction_T_max 1.00000
_exptl_absorpt_correction_T_min 0.30776
_exptl_absorpt_correction_type multi-scan
_exptl_absorpt_process_details
;

CrysAlisPro 1.171.39.46 (Rigaku Oxford Diffraction, 2018)
Empirical absorption correction using spherical harmonics,
 implemented in SCALE3 ABSPACK scaling algorithm.
;
_exptl_crystal_density_diffrn 1.069
_exptl_crystal_description block
_exptl_crystal_F_000 7456
_exptl_crystal_size_max 0.15
_exptl_crystal_size_mid 0.1
_exptl_crystal_size_min 0.1
_refine_diff_density_max 2.208
_refine_diff_density_min -2.110
_refine_diff_density_rms 0.180
_refine_ls_extinction_method none
_refine_ls_goodness_of_fit_ref 1.125
_refine_ls_hydrogen_treatment constr
_refine_ls_matrix_type full
_refine_ls_number_parameters 1365
_refine_ls_number_reflns 20276
_refine_ls_number_restraints 14006
_refine_ls_restrained_S_all 0.910
_refine_ls_R_factor_all 0.1627
_refine_ls_R_factor_gt 0.1267
_refine_ls_shift/su_max 0.045
_refine_ls_shift/su_mean 0.001
_refine_ls_structure_factor_coef Fsqd
_refine_ls_weighting_details 'w=1/[\s^2^(Fo^2^)+(0.0800P)^2^+820.0000P] where P=(Fo^2^+2Fc^2^)/3'
_refine_ls_weighting_scheme calc
_refine_ls_wR_factor_gt 0.3068
_refine_ls_wR_factor_ref 0.3249
_reflns_Friedel_coverage 0.000
_reflns_number_gt 13601
_reflns_number_total 20276
_reflns_threshold_expression 'I > 2\s(I)'
_cod_data_source_file d1cc05581j2.cif
_cod_data_source_block exp_786_a_sq
_cod_original_sg_symbol_H-M 'C 2/c'
_cod_database_code 7129206
_shelx_shelxl_version_number 2018/3
_shelx_space_group_comment
;
The symmetry employed for this shelxl refinement is uniquely defined
by the following loop, which should always be used as a source of
symmetry information in preference to the above space-group names.
They are only intended as comments.
;
_cell_oxdiff_length_a 38.3791(8)
_cell_oxdiff_length_b 17.1882(4)
_cell_oxdiff_length_c 35.9322(8)
_cell_oxdiff_angle_alpha 90.0902(19)
_cell_oxdiff_angle_beta 103.0820(18)
_cell_oxdiff_angle_gamma 90.0287(18)
_cell_oxdiff_volume 23088.1(9)
_cell_oxdiff_measurement_reflns_used 19633
_oxdiff_exptl_absorpt_empirical_full_min 0.544
_oxdiff_exptl_absorpt_empirical_full_max 2.086
_oxdiff_exptl_absorpt_empirical_details
;

Empirical correction (ABSPACK) includes:
- Absorption correction using spherical harmonics
- Frame scaling
;
_diffrn_oxdiff_ac3_digest_frames
;
01b4ba7d828ef547e35d50ad4bd6c9cbeb00702203e
;
_reflns_odcompleteness_completeness 99.43
_reflns_odcompleteness_theta 68.13
_reflns_odcompleteness_iscentric 1

loop_
_space_group_symop_operation_xyz
'x, y, z'
'-x, y, -z+1/2'
'x+1/2, y+1/2, z'
'-x+1/2, y+1/2, -z+1/2'
'-x, -y, -z'
'x, -y, z-1/2'
'-x+1/2, -y+1/2, -z'
'x+1/2, -y+1/2, z-1/2'

loop_
_atom_site_label
_atom_site_type_symbol
_atom_site_fract_x
_atom_site_fract_y
_atom_site_fract_z
_atom_site_U_iso_or_equiv
_atom_site_adp_type
_atom_site_occupancy
_atom_site_site_symmetry_order
_atom_site_calc_flag
_atom_site_refinement_flags_posn
_atom_site_refinement_flags_adp
_atom_site_refinement_flags_occupancy
_atom_site_disorder_assembly
_atom_site_disorder_group
Pt1 Pt 0.30524(2) 0.82878(4) 0.34526(2) 0.0522(2) Uani 1 1 d . . . . .
C1_1 C 0.2477(3) 0.8626(7) 0.4018(2) 0.069(3) Uani 1 1 d G U . . .
C2_1 C 0.2595(3) 0.9308(6) 0.4215(3) 0.080(4) Uani 1 1 d G U . . .
H2_1 H 0.267622 0.971924 0.408911 0.096 Uiso 1 1 calc R U . . .
C3_1 C 0.2593(3) 0.9374(7) 0.4600(3) 0.095(4) Uani 1 1 d G U . . .
H3_1 H 0.267274 0.982965 0.473177 0.114 Uiso 1 1 calc R U . . .
C4_1 C 0.2473(3) 0.8758(9) 0.4789(2) 0.099(4) Uani 1 1 d G U . . .
H4_1 H 0.247131 0.880264 0.504614 0.118 Uiso 1 1 calc R U . . .
C5_1 C 0.2354(3) 0.8077(7) 0.4592(3) 0.097(4) Uani 1 1 d G U . . .
H5_1 H 0.227336 0.766521 0.471784 0.116 Uiso 1 1 calc R U . . .
C6_1 C 0.2356(3) 0.8011(6) 0.4207(3) 0.080(4) Uani 1 1 d G U . . .
H6_1 H 0.227683 0.755479 0.407517 0.096 Uiso 1 1 calc R U . . .
C7_1 C 0.2304(4) 0.9444(8) 0.3326(4) 0.058(3) Uani 1 1 d . U . . .
H7A_1 H 0.207069 0.951865 0.338302 0.070 Uiso 1 1 calc R U . . .
H7B_1 H 0.245752 0.986562 0.344453 0.070 Uiso 1 1 calc R U . . .
C8_1 C 0.2266(4) 0.9470(8) 0.2888(4) 0.056(3) Uani 1 1 d . U . . .
H8A_1 H 0.214682 0.899886 0.277682 0.067 Uiso 1 1 calc R U . . .
H8B_1 H 0.211411 0.990657 0.278487 0.067 Uiso 1 1 calc R U . . .
C9_1 C 0.2615(4) 0.9546(8) 0.2765(4) 0.055(3) Uani 1 1 d . U . . .
H9A_1 H 0.275016 0.997253 0.290449 0.066 Uiso 1 1 calc R U . . .
H9B_1 H 0.256404 0.967926 0.249542 0.066 Uiso 1 1 calc R U . . .
P2_1 P 0.24903(10) 0.8521(2) 0.35288(11) 0.0565(10) Uani 1 1 d . U . . .
C10_1 C 0.2174(2) 0.7771(5) 0.3334(3) 0.063(3) Uani 1 1 d G U . . .
C11_1 C 0.1810(3) 0.7932(5) 0.3263(3) 0.069(3) Uani 1 1 d G U . . .
H11_1 H 0.173194 0.841497 0.332787 0.082 Uiso 1 1 calc R U . . .
C12_1 C 0.1563(2) 0.7370(7) 0.3096(4) 0.083(4) Uani 1 1 d G U . . .
H12_1 H 0.131994 0.747764 0.304911 0.099 Uiso 1 1 calc R U . . .
C13_1 C 0.1680(3) 0.6648(6) 0.3000(4) 0.086(4) Uani 1 1 d G U . . .
H13_1 H 0.151525 0.627231 0.288795 0.103 Uiso 1 1 calc R U . . .
C14_1 C 0.2044(3) 0.6487(5) 0.3070(4) 0.083(4) Uani 1 1 d G U . . .
H14_1 H 0.212257 0.600430 0.300555 0.099 Uiso 1 1 calc R U . . .
C15_1 C 0.2291(2) 0.7049(6) 0.3237(3) 0.071(3) Uani 1 1 d G U . . .
H15_1 H 0.253458 0.694162 0.328431 0.085 Uiso 1 1 calc R U . . .
C16_1 C 0.3260(4) 0.8913(10) 0.2629(5) 0.071(3) Uani 1 1 d . U . . .
C17_1 C 0.3424(5) 0.9632(11) 0.2682(6) 0.078(4) Uani 1 1 d . U . . .
H17_1 H 0.333596 1.002021 0.281657 0.094 Uiso 1 1 calc R U . . .
C18_1 C 0.3731(5) 0.9771(13) 0.2527(6) 0.093(4) Uani 1 1 d . U . . .
H18_1 H 0.384770 1.024801 0.257084 0.112 Uiso 1 1 calc R U . . .
C19_1 C 0.3850(6) 0.9245(15) 0.2328(7) 0.101(4) Uani 1 1 d . U . . .
H19_1 H 0.403890 0.935701 0.221389 0.121 Uiso 1 1 calc R U . . .
C20_1 C 0.3708(6) 0.8584(15) 0.2291(7) 0.104(4) Uani 1 1 d . U . . .
H20_1 H 0.381165 0.819870 0.217017 0.125 Uiso 1 1 calc R U . . .
C21_1 C 0.3399(5) 0.8390(13) 0.2422(6) 0.089(4) Uani 1 1 d . U . . .
H21_1 H 0.329248 0.790495 0.236603 0.107 Uiso 1 1 calc R U . . .
C22_1 C 0.2642(4) 0.7950(8) 0.2526(5) 0.061(3) Uani 1 1 d . U . . .
C23_1 C 0.2370(5) 0.8118(8) 0.2220(5) 0.066(3) Uani 1 1 d . U . . .
H23_1 H 0.231482 0.863395 0.215443 0.079 Uiso 1 1 calc R U . . .
C24_1 C 0.2172(5) 0.7521(9) 0.2005(5) 0.073(3) Uani 1 1 d . U . . .
H24_1 H 0.197234 0.763411 0.181174 0.088 Uiso 1 1 calc R U . . .
C25_1 C 0.2281(5) 0.6758(9) 0.2086(5) 0.075(4) Uani 1 1 d . U . . .
H25_1 H 0.215730 0.635588 0.193964 0.090 Uiso 1 1 calc R U . . .
C26_1 C 0.2567(5) 0.6588(8) 0.2376(5) 0.069(3) Uani 1 1 d . U . . .
H26_1 H 0.264018 0.607268 0.241658 0.083 Uiso 1 1 calc R U . . .
C27_1 C 0.2744(4) 0.7134(7) 0.2602(5) 0.061(3) Uani 1 1 d . U . . .
H27_1 H 0.292999 0.700194 0.280641 0.073 Uiso 1 1 calc R U . . .
P3_1 P 0.28929(10) 0.8675(2) 0.28383(11) 0.0525(9) Uani 1 1 d . U . . .
C1_2 C 0.3343(4) 0.8467(11) 0.4290(4) 0.075(4) Uani 1 1 d . U . . .
H1_2 H 0.334045 0.898969 0.422185 0.090 Uiso 1 1 calc R U . . .
C2_2 C 0.3467(4) 0.8304(11) 0.4672(5) 0.076(4) Uani 1 1 d . U . . .
H2_2 H 0.354053 0.869804 0.485046 0.091 Uiso 1 1 calc R U . . .
C3_2 C 0.3478(4) 0.7520(11) 0.4782(4) 0.067(3) Uani 1 1 d . U . . .
C4_2 C 0.3363(4) 0.6958(11) 0.4511(4) 0.068(3) Uani 1 1 d . U . . .
H4_2 H 0.336676 0.643415 0.457774 0.082 Uiso 1 1 calc R U . . .
C5_2 C 0.3241(4) 0.7194(10) 0.4130(4) 0.065(3) Uani 1 1 d . U . . .
H5_2 H 0.316480 0.680939 0.394795 0.078 Uiso 1 1 calc R U . . .
C6_2 C 0.3630(4) 0.7324(12) 0.5191(5) 0.072(3) Uani 1 1 d . U . . .
C7_2 C 0.3894(5) 0.7752(12) 0.5427(5) 0.082(4) Uani 1 1 d . U . . .
H7_2 H 0.398110 0.819554 0.533049 0.099 Uiso 1 1 calc R U . . .
C8_2 C 0.4036(5) 0.7536(12) 0.5813(5) 0.091(4) Uani 1 1 d D U . . .
C9_2 C 0.3906(5) 0.6906(13) 0.5950(5) 0.080(3) Uani 1 1 d . U . . .
C10_2 C 0.3635(4) 0.6458(12) 0.5736(4) 0.076(3) Uani 1 1 d . U . . .
C11_2 C 0.3509(4) 0.6626(12) 0.5350(4) 0.073(3) Uani 1 1 d . U . . .
H11_2 H 0.334748 0.629243 0.519525 0.087 Uiso 1 1 calc R U . . .
C12_2 C 0.4353(5) 0.8035(12) 0.6027(6) 0.112(5) Uani 1 1 d D U . . .
H12A_2 H 0.453937 0.768680 0.615889 0.134 Uiso 0.49(3) 1 calc R U P A 1
H12B_2 H 0.444812 0.831946 0.583911 0.134 Uiso 0.49(3) 1 calc R U P A 1
H12C_2 H 0.447318 0.776004 0.625610 0.134 Uiso 0.51(3) 1 calc R U P A 2
H12D_2 H 0.452252 0.809540 0.586599 0.134 Uiso 0.51(3) 1 calc R U P A 2
C13_2 C 0.4272(8) 0.862(3) 0.6319(12) 0.121(6) Uani 0.49(3) 1 d D U P A 1
H13A_2 H 0.439834 0.846590 0.657374 0.145 Uiso 0.49(3) 1 calc R U P A 1
H13B_2 H 0.436001 0.913046 0.626786 0.145 Uiso 0.49(3) 1 calc R U P A 1
C14_2 C 0.3871(9) 0.868(3) 0.6306(13) 0.141(10) Uani 0.49(3) 1 d D U P A 1
H14A_2 H 0.383172 0.904711 0.649265 0.211 Uiso 0.49(3) 1 calc R U P A 1
H14B_2 H 0.374541 0.883958 0.605654 0.211 Uiso 0.49(3) 1 calc R U P A 1
H14C_2 H 0.378372 0.817534 0.636227 0.211 Uiso 0.49(3) 1 calc R U P A 1
C13A_2 C 0.4244(12) 0.8844(19) 0.6141(12) 0.121(6) Uani 0.51(3) 1 d D U P A 2
H13C_2 H 0.399819 0.882800 0.616601 0.145 Uiso 0.51(3) 1 calc R U P A 2
H13D_2 H 0.425858 0.921207 0.594015 0.145 Uiso 0.51(3) 1 calc R U P A 2
C14A_2 C 0.4485(13) 0.912(2) 0.6518(11) 0.131(10) Uani 0.51(3) 1 d D U P A 2
H14D_2 H 0.440838 0.963004 0.657975 0.197 Uiso 0.51(3) 1 calc R U P A 2
H14E_2 H 0.446760 0.876516 0.671871 0.197 Uiso 0.51(3) 1 calc R U P A 2
H14F_2 H 0.472783 0.914899 0.649299 0.197 Uiso 0.51(3) 1 calc R U P A 2
C15_2 C 0.3833(4) 0.5196(13) 0.6192(5) 0.077(3) Uani 1 1 d . U . . .
C16_2 C 0.4095(5) 0.5600(13) 0.6413(5) 0.081(3) Uani 1 1 d . U . . .
C17_2 C 0.4408(4) 0.5258(13) 0.6643(4) 0.077(3) Uani 1 1 d . U . . .
H17_2 H 0.459843 0.555745 0.677242 0.092 Uiso 1 1 calc R U . . .
C18_2 C 0.4412(4) 0.4437(13) 0.6664(5) 0.075(3) Uani 1 1 d . U . . .
C19_2 C 0.4138(4) 0.4008(13) 0.6431(5) 0.078(3) Uani 1 1 d . U . . .
C20_2 C 0.3854(4) 0.4425(13) 0.6192(5) 0.078(3) Uani 1 1 d . U . . .
H20_2 H 0.367501 0.414587 0.602807 0.094 Uiso 1 1 calc R U . . .
C21_2 C 0.4870(4) 0.3212(12) 0.6699(5) 0.076(3) Uani 1 1 d . U . . .
C22_2 C 0.5211(4) 0.3054(10) 0.6717(5) 0.069(3) Uani 1 1 d . U . . .
H22_2 H 0.538537 0.337229 0.686391 0.083 Uiso 1 1 calc R U . . .
C23_2 C 0.5316(4) 0.2430(10) 0.6524(5) 0.069(3) Uani 1 1 d . U . . .
C24_2 C 0.5045(4) 0.1991(11) 0.6277(6) 0.078(4) Uani 1 1 d . U . . .
H24_2 H 0.510847 0.157914 0.613706 0.094 Uiso 1 1 calc R U . . .
C25_2 C 0.4687(5) 0.2173(12) 0.6242(6) 0.092(4) Uani 1 1 d D U . . .
C26_2 C 0.4599(5) 0.2786(13) 0.6446(6) 0.083(3) Uani 1 1 d . U . . .
C27_2 C 0.4425(6) 0.1686(14) 0.5944(7) 0.127(5) Uani 1 1 d D U . . .
H27A_2 H 0.425354 0.203191 0.578508 0.152 Uiso 1 1 calc R U . . .
H27B_2 H 0.455639 0.142235 0.578071 0.152 Uiso 1 1 calc R U . . .
C28_2 C 0.4221(8) 0.1078(17) 0.6128(8) 0.155(6) Uani 1 1 d D U . . .
H28A_2 H 0.432311 0.058685 0.607162 0.186 Uiso 1 1 calc R U . . .
H28B_2 H 0.398191 0.108838 0.596575 0.186 Uiso 1 1 calc R U . . .
C29_2 C 0.4157(10) 0.096(2) 0.6531(8) 0.199(10) Uani 1 1 d D U . . .
H29A_2 H 0.401270 0.049864 0.653243 0.299 Uiso 1 1 calc R U . . .
H29B_2 H 0.438178 0.089006 0.670956 0.299 Uiso 1 1 calc R U . . .
H29C_2 H 0.403492 0.139991 0.660194 0.299 Uiso 1 1 calc R U . . .
C30_2 C 0.5699(4) 0.2273(9) 0.6548(5) 0.065(3) Uani 1 1 d . U . . .
C31_2 C 0.5957(4) 0.2845(9) 0.6580(4) 0.058(3) Uani 1 1 d . U . . .
H31_2 H 0.588981 0.336380 0.659004 0.070 Uiso 1 1 calc R U . . .
C32_2 C 0.6306(4) 0.2673(8) 0.6596(4) 0.055(3) Uani 1 1 d . U . . .
H32_2 H 0.647559 0.306911 0.662757 0.066 Uiso 1 1 calc R U . . .
C33_2 C 0.6177(4) 0.1344(9) 0.6535(5) 0.065(3) Uani 1 1 d . U . . .
H33_2 H 0.625234 0.083683 0.650897 0.078 Uiso 1 1 calc R U . . .
C34_2 C 0.5818(4) 0.1499(9) 0.6542(5) 0.072(3) Uani 1 1 d . U . . .
H34_2 H 0.565905 0.108983 0.654296 0.086 Uiso 1 1 calc R U . . .
N1_2 N 0.3226(3) 0.7962(7) 0.4006(3) 0.054(3) Uani 1 1 d . U . . .
N2_2 N 0.6406(3) 0.1935(6) 0.6567(4) 0.053(2) Uani 1 1 d . U . . .
S1_2 S 0.34439(11) 0.5655(3) 0.59237(12) 0.0818(14) Uani 1 1 d . U . . .
S2_2 S 0.40882(13) 0.6639(4) 0.64401(12) 0.0892(15) Uani 1 1 d . U . . .
S3_2 S 0.41420(11) 0.2975(3) 0.64462(15) 0.0866(14) Uani 1 1 d . U . . .
S4_2 S 0.47619(11) 0.3977(3) 0.69855(12) 0.0770(13) Uani 1 1 d . U . . .
C1_3 C 0.33032(18) 0.4738(4) 0.36307(18) 0.085(3) Uani 0.745(8) 1 d DG U P B 1
F1_3 F 0.3260(3) 0.4887(7) 0.39801(15) 0.103(4) Uani 0.745(8) 1 d DG U P B 1
F2_3 F 0.36370(15) 0.4929(6) 0.3623(3) 0.113(4) Uani 0.745(8) 1 d DG U P B 1
F3_3 F 0.3267(3) 0.3978(4) 0.3570(3) 0.110(4) Uani 0.745(8) 1 d DG U P B 1
S1_3 S 0.29844(14) 0.5285(3) 0.32727(15) 0.0720(17) Uani 0.745(8) 1 d DG U P B 1
O1_3 O 0.26417(14) 0.4998(5) 0.3309(3) 0.089(4) Uani 0.745(8) 1 d DG U P B 1
O2_3 O 0.3059(2) 0.6079(3) 0.3391(3) 0.074(4) Uani 0.745(8) 1 d DG U P B 1
O3_3 O 0.3082(3) 0.5080(6) 0.29203(15) 0.083(4) Uani 0.745(8) 1 d DG U P B 1
C1_5 C 0.1611(5) 0.6423(10) 0.0887(5) 0.213(6) Uani 1 1 d D U . . .
F1_5 F 0.1286(6) 0.6756(12) 0.0819(7) 0.262(8) Uani 1 1 d D U . . .
F2_5 F 0.1664(7) 0.6165(15) 0.0556(6) 0.271(8) Uani 1 1 d D U . . .
F3_5 F 0.1846(6) 0.6929(11) 0.1070(7) 0.260(9) Uani 1 1 d D U . . .
S1_5 S 0.1617(2) 0.5629(4) 0.1218(3) 0.165(4) Uani 1 1 d D U . . .
O1_5 O 0.1491(7) 0.6003(15) 0.1524(6) 0.238(8) Uani 1 1 d D U . . .
O2_5 O 0.1360(5) 0.5106(10) 0.1011(6) 0.208(8) Uani 1 1 d D U . . .
O3_5 O 0.1957(4) 0.5312(12) 0.1326(6) 0.214(8) Uani 1 1 d D U . . .
C1_6 C 0.5739(6) 0.5885(12) 0.4821(6) 0.104(4) Uani 0.5 1 d D U P C -1
C2_6 C 0.5748(6) 0.6045(13) 0.5216(6) 0.104(4) Uani 0.5 1 d D U P C -1
C3_6 C 0.5471(6) 0.6600(16) 0.5232(6) 0.104(4) Uani 0.5 1 d D U P C -1
C4_6 C 0.5296(6) 0.6803(15) 0.4842(6) 0.105(4) Uani 0.5 1 d D U P C -1
C5_6 C 0.5455(6) 0.6342(13) 0.4590(6) 0.103(4) Uani 0.5 1 d D U P C -1
C6_6 C 0.5246(5) 0.6032(13) 0.4259(6) 0.099(4) Uani 0.5 1 d D U P C -1
C7_6 C 0.5312(5) 0.5252(12) 0.4146(7) 0.096(4) Uani 0.5 1 d D U P C -1
C8_6 C 0.5586(6) 0.4818(12) 0.4365(6) 0.094(4) Uani 0.5 1 d D U P C -1
C9_6 C 0.5801(7) 0.5134(11) 0.4714(6) 0.099(4) Uani 0.5 1 d D U P C -1
C10_6 C 0.5873(7) 0.4521(12) 0.4991(6) 0.096(4) Uani 0.5 1 d D U P C -1
C11_6 C 0.5883(7) 0.4669(12) 0.5370(6) 0.097(4) Uani 0.5 1 d D U P C -1
C12_6 C 0.5817(6) 0.5449(12) 0.5481(6) 0.101(4) Uani 0.5 1 d D U P C -1
C13_6 C 0.5610(7) 0.5394(12) 0.5767(8) 0.102(4) Uani 0.5 1 d D U P C -1
C14_6 C 0.5353(6) 0.5943(13) 0.5796(7) 0.102(4) Uani 0.5 1 d D U P C -1
C15_6 C 0.5278(6) 0.6549(15) 0.5512(7) 0.105(4) Uani 0.5 1 d D U P C -1
C16_6 C 0.4899(5) 0.6684(16) 0.5424(6) 0.103(4) Uani 0.5 1 d D U P C -1
C17_6 C 0.4730(6) 0.6862(16) 0.5051(6) 0.104(4) Uani 0.5 1 d D U P C -1
C18_6 C 0.4930(5) 0.6919(16) 0.4756(6) 0.104(4) Uani 0.5 1 d D U P C -1
C19_6 C 0.4711(6) 0.6604(16) 0.4411(6) 0.100(4) Uani 0.5 1 d D U P C -1
C20_6 C 0.4867(5) 0.6169(13) 0.4169(7) 0.099(4) Uani 0.5 1 d D U P C -1
C21_6 C 0.4699(6) 0.5466(12) 0.3992(8) 0.102(4) Uani 0.5 1 d D U P C -1
C22_6 C 0.4974(5) 0.4902(12) 0.3975(8) 0.099(4) Uani 0.5 1 d D U P C -1
C23_6 C 0.4918(5) 0.4123(13) 0.4034(8) 0.101(4) Uani 0.5 1 d D U P C -1
C24_6 C 0.5198(5) 0.3666(13) 0.4269(7) 0.100(4) Uani 0.5 1 d D U P C -1
C25_6 C 0.5528(6) 0.4003(12) 0.4429(6) 0.097(4) Uani 0.5 1 d D U P C -1
C26_6 C 0.5704(6) 0.3824(12) 0.4818(6) 0.095(4) Uani 0.5 1 d D U P C -1
C27_6 C 0.5545(6) 0.3314(14) 0.5025(6) 0.095(4) Uani 0.5 1 d D U P C -1
C28_6 C 0.5559(6) 0.3458(14) 0.5423(6) 0.093(4) Uani 0.5 1 d D U P C -1
C29_6 C 0.5720(6) 0.4132(12) 0.5586(7) 0.095(4) Uani 0.5 1 d D U P C -1
C30_6 C 0.5549(6) 0.4588(12) 0.5828(7) 0.100(4) Uani 0.5 1 d D U P C -1
C31_6 C 0.5236(6) 0.4349(12) 0.5922(8) 0.101(4) Uani 0.5 1 d D U P C -1
C32_6 C 0.4962(5) 0.4917(12) 0.5944(7) 0.100(4) Uani 0.5 1 d D U P C -1
C33_6 C 0.5018(6) 0.5697(12) 0.5881(7) 0.102(4) Uani 0.5 1 d D U P C -1
C34_6 C 0.4737(5) 0.6152(14) 0.5644(7) 0.102(4) Uani 0.5 1 d D U P C -1
C35_6 C 0.4405(6) 0.5821(13) 0.5484(6) 0.098(4) Uani 0.5 1 d D U P C -1
C36_6 C 0.4235(7) 0.5997(13) 0.5094(6) 0.097(4) Uani 0.5 1 d D U P C -1
C37_6 C 0.4388(6) 0.6523(15) 0.4887(6) 0.100(4) Uani 0.5 1 d D U P C -1
C38_6 C 0.4380(6) 0.6363(15) 0.4493(6) 0.098(4) Uani 0.5 1 d D U P C -1
C39_6 C 0.4218(7) 0.5691(12) 0.4327(7) 0.101(4) Uani 0.5 1 d D U P C -1
C40_6 C 0.4382(6) 0.5236(12) 0.4076(7) 0.103(4) Uani 0.5 1 d D U P C -1
C41_6 C 0.4324(6) 0.4426(12) 0.4137(7) 0.104(4) Uani 0.5 1 d D U P C -1
C42_6 C 0.4584(6) 0.3881(13) 0.4114(7) 0.102(4) Uani 0.5 1 d D U P C -1
C43_6 C 0.4655(6) 0.3269(15) 0.4392(6) 0.104(4) Uani 0.5 1 d D U P C -1
C44_6 C 0.5034(5) 0.3137(16) 0.4485(6) 0.101(4) Uani 0.5 1 d D U P C -1
C45_6 C 0.5203(6) 0.2974(15) 0.4858(6) 0.100(4) Uani 0.5 1 d D U P C -1
C46_6 C 0.5005(5) 0.2913(15) 0.5153(6) 0.102(4) Uani 0.5 1 d D U P C -1
C47_6 C 0.5223(6) 0.3224(14) 0.5500(6) 0.097(4) Uani 0.5 1 d D U P C -1
C48_6 C 0.5067(5) 0.3652(13) 0.5744(7) 0.099(4) Uani 0.5 1 d D U P C -1
C49_6 C 0.4689(6) 0.3790(13) 0.5650(7) 0.102(4) Uani 0.5 1 d D U P C -1
C50_6 C 0.4624(6) 0.4567(12) 0.5769(7) 0.098(4) Uani 0.5 1 d D U P C -1
C51_6 C 0.4355(6) 0.5002(12) 0.5545(6) 0.097(4) Uani 0.5 1 d D U P C -1
C52_6 C 0.4142(7) 0.4683(12) 0.5196(6) 0.102(4) Uani 0.5 1 d D U P C -1
C53_6 C 0.4072(7) 0.5297(12) 0.4921(6) 0.099(4) Uani 0.5 1 d D U P C -1
C54_6 C 0.4061(7) 0.5150(12) 0.4543(6) 0.101(4) Uani 0.5 1 d D U P C -1
C55_6 C 0.4125(7) 0.4373(12) 0.4430(6) 0.104(4) Uani 0.5 1 d D U P C -1
C56_6 C 0.4187(7) 0.3771(14) 0.4691(6) 0.106(4) Uani 0.5 1 d D U P C -1
C57_6 C 0.4467(6) 0.3223(16) 0.4677(6) 0.105(4) Uani 0.5 1 d D U P C -1
C58_6 C 0.4640(6) 0.3028(16) 0.5065(6) 0.105(4) Uani 0.5 1 d D U P C -1
C59_6 C 0.4480(6) 0.3478(14) 0.5319(6) 0.106(4) Uani 0.5 1 d D U P C -1
C60_6 C 0.4197(7) 0.3931(13) 0.5084(6) 0.106(4) Uani 0.5 1 d D U P C -1
C1_7 C 0.3100(7) 0.4676(15) 0.3695(7) 0.084(3) Uani 0.255(8) 1 d D U P B 2
F1_7 F 0.3326(10) 0.4080(18) 0.3745(11) 0.097(5) Uani 0.255(8) 1 d D U P B 2
F2_7 F 0.2767(8) 0.443(2) 0.3574(11) 0.103(7) Uani 0.255(8) 1 d D U P B 2
F3_7 F 0.3144(12) 0.508(2) 0.4020(8) 0.098(6) Uani 0.255(8) 1 d D U P B 2
S1_7 S 0.3190(5) 0.5329(9) 0.3330(5) 0.070(3) Uani 0.255(8) 1 d D U P B 2
O1_7 O 0.3566(6) 0.548(2) 0.3462(11) 0.088(6) Uani 0.255(8) 1 d D U P B 2
O2_7 O 0.3106(11) 0.488(2) 0.2988(8) 0.078(6) Uani 0.255(8) 1 d D U P B 2
O3_7 O 0.2971(10) 0.5992(17) 0.3347(12) 0.078(6) Uani 0.255(8) 1 d D U P B 2

loop_
_atom_site_aniso_label
_atom_site_aniso_U_11
_atom_site_aniso_U_22
_atom_site_aniso_U_33
_atom_site_aniso_U_23
_atom_site_aniso_U_13
_atom_site_aniso_U_12
Pt1 0.0503(3) 0.0474(3) 0.0513(4) -0.0052(3) -0.0044(2) 0.0239(3)
C1_1 0.057(5) 0.094(7) 0.049(6) -0.010(5) -0.002(5) 0.049(5)
C2_1 0.068(7) 0.113(8) 0.054(7) -0.026(6) 0.003(6) 0.048(7)
C3_1 0.080(7) 0.129(9) 0.070(8) -0.015(7) 0.003(7) 0.047(8)
C4_1 0.081(8) 0.142(10) 0.068(8) -0.005(7) 0.006(7) 0.054(8)
C5_1 0.076(7) 0.142(10) 0.068(7) 0.006(7) 0.006(7) 0.056(8)
C6_1 0.062(6) 0.123(9) 0.053(7) 0.001(7) 0.005(6) 0.055(7)
C7_1 0.057(6) 0.047(5) 0.062(6) -0.004(5) -0.008(5) 0.024(5)
C8_1 0.055(6) 0.035(5) 0.068(6) 0.004(5) -0.006(5) 0.020(5)
C9_1 0.054(5) 0.036(5) 0.065(6) 0.001(5) -0.008(5) 0.018(5)
P2_1 0.0489(18) 0.061(2) 0.053(2) -0.0073(17) -0.0026(16) 0.0302(16)
C10_1 0.060(5) 0.068(6) 0.060(6) -0.007(5) 0.009(5) 0.020(5)
C11_1 0.059(6) 0.073(7) 0.074(7) -0.015(6) 0.016(6) 0.016(6)
C12_1 0.070(7) 0.087(8) 0.090(8) -0.016(7) 0.016(6) 0.014(6)
C13_1 0.078(7) 0.084(8) 0.096(8) -0.021(7) 0.018(7) 0.008(7)
C14_1 0.082(7) 0.071(7) 0.092(8) -0.017(7) 0.014(7) 0.010(6)
C15_1 0.068(7) 0.067(7) 0.077(7) -0.010(6) 0.015(6) 0.013(6)
C16_1 0.062(6) 0.063(6) 0.080(6) 0.008(6) 0.002(5) 0.010(5)
C17_1 0.063(7) 0.070(7) 0.093(8) 0.014(7) 0.001(6) 0.011(6)
C18_1 0.077(8) 0.087(8) 0.107(9) 0.015(8) 0.003(7) -0.002(7)
C19_1 0.085(8) 0.109(9) 0.109(9) 0.011(8) 0.021(8) -0.011(8)
C20_1 0.086(8) 0.113(9) 0.114(9) 0.003(8) 0.024(8) -0.005(8)
C21_1 0.076(7) 0.095(8) 0.098(8) 0.001(7) 0.025(7) 0.001(7)
C22_1 0.077(6) 0.035(5) 0.063(6) -0.002(5) 0.001(5) 0.008(5)
C23_1 0.090(7) 0.040(6) 0.060(7) -0.001(5) -0.001(6) 0.002(6)
C24_1 0.097(8) 0.048(6) 0.066(7) -0.002(6) 0.002(6) 0.001(6)
C25_1 0.103(8) 0.040(6) 0.072(7) 0.000(6) 0.000(6) -0.007(6)
C26_1 0.096(8) 0.028(5) 0.075(7) -0.002(5) 0.004(6) 0.001(6)
C27_1 0.080(7) 0.026(5) 0.071(7) -0.001(5) 0.006(6) 0.003(5)
P3_1 0.0541(19) 0.0345(17) 0.061(2) -0.0016(15) -0.0027(16) 0.0134(14)
C1_2 0.070(6) 0.091(7) 0.053(6) -0.010(6) -0.011(6) 0.045(6)
C2_2 0.067(6) 0.093(7) 0.058(6) -0.013(6) -0.006(6) 0.040(6)
C3_2 0.048(5) 0.094(7) 0.056(6) -0.009(5) 0.002(5) 0.040(5)
C4_2 0.057(6) 0.089(7) 0.053(6) -0.005(6) 0.000(5) 0.040(6)
C5_2 0.061(6) 0.082(7) 0.046(6) -0.008(6) 0.000(5) 0.036(6)
C6_2 0.057(6) 0.102(7) 0.053(6) -0.010(6) 0.005(5) 0.041(6)
C7_2 0.071(7) 0.103(8) 0.061(7) -0.004(7) -0.011(6) 0.040(6)
C8_2 0.088(7) 0.109(7) 0.062(6) -0.014(6) -0.013(6) 0.042(6)
C9_2 0.069(6) 0.118(7) 0.047(6) -0.010(5) 0.002(5) 0.050(6)
C10_2 0.054(5) 0.121(7) 0.051(5) -0.006(5) 0.011(5) 0.050(5)
C11_2 0.055(6) 0.109(8) 0.052(6) -0.009(6) 0.008(5) 0.045(6)
C12_2 0.111(9) 0.119(10) 0.082(9) -0.019(8) -0.028(8) 0.029(8)
C13_2 0.122(11) 0.121(12) 0.091(11) -0.019(10) -0.036(10) 0.026(11)
C14_2 0.151(17) 0.129(17) 0.113(17) -0.022(16) -0.031(16) 0.015(17)
C13A_2 0.122(11) 0.122(12) 0.092(11) -0.018(10) -0.033(10) 0.025(11)
C14A_2 0.130(16) 0.125(17) 0.105(16) -0.022(15) -0.044(15) 0.015(16)
C15_2 0.053(5) 0.129(7) 0.052(5) 0.004(6) 0.020(5) 0.037(6)
C16_2 0.067(5) 0.126(7) 0.048(5) -0.003(6) 0.008(5) 0.051(6)
C17_2 0.062(6) 0.125(8) 0.043(6) 0.002(6) 0.012(5) 0.039(6)
C18_2 0.056(5) 0.122(7) 0.049(5) 0.015(6) 0.015(5) 0.029(6)
C19_2 0.050(5) 0.121(7) 0.066(6) 0.016(6) 0.019(5) 0.020(5)
C20_2 0.047(6) 0.129(8) 0.062(6) 0.010(7) 0.021(5) 0.025(6)
C21_2 0.055(5) 0.103(6) 0.070(6) 0.014(6) 0.015(5) 0.016(5)
C22_2 0.052(6) 0.077(7) 0.074(7) 0.018(6) 0.003(6) 0.020(6)
C23_2 0.053(5) 0.068(6) 0.080(6) 0.011(6) 0.003(5) 0.015(5)
C24_2 0.057(6) 0.075(7) 0.095(8) 0.009(7) 0.003(6) 0.010(6)
C25_2 0.068(6) 0.094(7) 0.105(8) 0.016(7) 0.000(6) 0.008(6)
C26_2 0.057(5) 0.107(7) 0.085(6) 0.020(6) 0.011(5) 0.013(6)
C27_2 0.100(9) 0.120(10) 0.146(11) 0.020(9) -0.003(9) 0.001(9)
C28_2 0.137(12) 0.137(12) 0.175(13) 0.033(12) 0.001(11) -0.007(11)
C29_2 0.20(2) 0.19(2) 0.205(18) 0.041(19) 0.035(17) -0.018(18)
C30_2 0.049(5) 0.057(6) 0.081(6) 0.007(5) 0.001(5) 0.014(5)
C31_2 0.049(6) 0.048(6) 0.075(7) 0.008(6) 0.006(5) 0.017(5)
C32_2 0.046(5) 0.050(6) 0.068(7) 0.004(5) 0.009(5) 0.010(5)
C33_2 0.049(6) 0.041(6) 0.092(7) -0.005(6) -0.010(6) 0.006(5)
C34_2 0.058(6) 0.049(6) 0.096(7) -0.001(6) -0.008(6) 0.005(5)
N1_2 0.055(5) 0.073(6) 0.029(5) -0.010(4) 0.000(4) 0.045(5)
N2_2 0.036(5) 0.042(5) 0.078(6) 0.000(5) 0.007(5) 0.012(4)
S1_2 0.048(2) 0.143(4) 0.055(2) 0.004(2) 0.0122(17) 0.042(2)
S2_2 0.082(3) 0.129(4) 0.049(2) -0.017(2) -0.002(2) 0.052(3)
S3_2 0.047(2) 0.119(4) 0.093(3) 0.022(3) 0.014(2) 0.010(2)
S4_2 0.054(2) 0.123(4) 0.053(2) 0.013(2) 0.0093(17) 0.027(2)
C1_3 0.098(6) 0.070(5) 0.081(5) 0.001(5) 0.008(5) 0.025(5)
F1_3 0.119(9) 0.103(8) 0.080(6) 0.005(6) 0.007(6) 0.039(7)
F2_3 0.094(6) 0.117(8) 0.112(8) 0.007(8) -0.006(6) 0.019(7)
F3_3 0.137(9) 0.071(6) 0.107(9) 0.002(7) -0.003(8) 0.026(6)
S1_3 0.095(4) 0.055(3) 0.060(3) 0.001(2) 0.006(3) 0.030(3)
O1_3 0.054(7) 0.099(10) 0.108(10) 0.018(9) 0.006(7) -0.019(7)
O2_3 0.081(8) 0.046(6) 0.087(8) -0.015(6) 0.007(7) 0.009(6)
O3_3 0.103(9) 0.081(9) 0.063(7) -0.011(6) 0.018(7) 0.025(8)
C1_5 0.232(11) 0.135(9) 0.213(10) 0.010(8) -0.075(9) -0.005(8)
F1_5 0.258(14) 0.152(13) 0.299(17) 0.042(13) -0.100(13) 0.034(12)
F2_5 0.306(18) 0.249(17) 0.221(13) -0.007(12) -0.019(14) -0.041(15)
F3_5 0.288(16) 0.178(14) 0.248(16) 0.021(12) -0.078(15) -0.065(13)
S1_5 0.185(7) 0.079(4) 0.171(7) 0.005(4) -0.082(6) 0.010(4)
O1_5 0.245(17) 0.196(16) 0.230(15) -0.023(13) -0.034(14) -0.011(14)
O2_5 0.226(15) 0.132(12) 0.203(15) -0.003(11) -0.087(13) -0.006(12)
O3_5 0.237(14) 0.156(14) 0.180(14) -0.015(12) -0.100(12) 0.051(12)
C1_6 0.099(7) 0.107(7) 0.107(7) -0.004(6) 0.023(6) -0.005(6)
C2_6 0.100(7) 0.105(7) 0.105(7) -0.007(6) 0.020(6) -0.003(6)
C3_6 0.101(7) 0.104(7) 0.106(7) -0.005(6) 0.019(6) -0.002(6)
C4_6 0.103(7) 0.103(7) 0.107(7) -0.005(6) 0.020(6) -0.003(6)
C5_6 0.099(7) 0.106(7) 0.105(7) -0.003(6) 0.023(6) -0.005(6)
C6_6 0.095(7) 0.101(7) 0.101(7) -0.001(6) 0.025(6) 0.002(6)
C7_6 0.092(7) 0.103(7) 0.096(7) -0.001(6) 0.031(6) 0.003(6)
C8_6 0.087(7) 0.104(7) 0.097(7) -0.003(6) 0.034(6) 0.003(6)
C9_6 0.089(7) 0.106(7) 0.104(7) -0.004(6) 0.028(6) -0.001(6)
C10_6 0.084(7) 0.103(7) 0.103(7) -0.005(6) 0.025(6) 0.008(6)
C11_6 0.085(7) 0.102(7) 0.103(7) -0.006(6) 0.020(6) 0.006(6)
C12_6 0.093(7) 0.103(7) 0.105(7) -0.008(6) 0.020(6) 0.002(6)
C13_6 0.096(7) 0.103(7) 0.105(7) -0.007(6) 0.020(6) 0.005(6)
C14_6 0.097(7) 0.104(7) 0.105(7) -0.007(6) 0.021(6) 0.004(6)
C15_6 0.101(7) 0.103(7) 0.108(7) -0.006(6) 0.019(6) 0.002(6)
C16_6 0.101(7) 0.102(7) 0.107(7) -0.006(6) 0.022(6) 0.006(6)
C17_6 0.103(7) 0.101(8) 0.107(7) -0.003(6) 0.021(6) 0.009(6)
C18_6 0.103(7) 0.100(8) 0.106(7) -0.002(6) 0.021(6) 0.005(6)
C19_6 0.099(7) 0.098(7) 0.100(7) 0.003(6) 0.019(6) 0.011(6)
C20_6 0.098(7) 0.099(7) 0.100(7) 0.003(6) 0.020(6) 0.007(6)
C21_6 0.099(7) 0.104(7) 0.100(7) -0.002(6) 0.019(6) 0.007(6)
C22_6 0.096(7) 0.104(7) 0.097(8) -0.004(6) 0.024(6) 0.004(6)
C23_6 0.099(7) 0.103(7) 0.099(7) -0.009(6) 0.020(6) 0.005(6)
C24_6 0.098(7) 0.101(7) 0.102(7) -0.009(6) 0.023(6) 0.007(6)
C25_6 0.092(7) 0.101(7) 0.100(7) -0.007(6) 0.028(6) 0.008(6)
C26_6 0.088(7) 0.098(7) 0.101(7) -0.006(6) 0.026(6) 0.013(6)
C27_6 0.091(7) 0.093(7) 0.100(7) -0.006(6) 0.023(6) 0.011(6)
C28_6 0.089(7) 0.092(7) 0.097(7) 0.000(6) 0.020(6) 0.012(6)
C29_6 0.089(7) 0.097(7) 0.098(7) -0.004(6) 0.018(6) 0.011(6)
C30_6 0.095(7) 0.102(7) 0.102(7) -0.006(6) 0.021(6) 0.008(6)
C31_6 0.099(7) 0.104(7) 0.101(7) -0.003(6) 0.023(6) 0.008(6)
C32_6 0.098(7) 0.106(7) 0.098(7) -0.005(6) 0.029(6) 0.008(6)
C33_6 0.098(7) 0.105(7) 0.101(7) -0.008(6) 0.024(6) 0.008(6)
C34_6 0.098(7) 0.105(7) 0.103(7) -0.008(6) 0.025(6) 0.010(6)
C35_6 0.091(7) 0.104(7) 0.103(7) -0.006(6) 0.032(6) 0.013(6)
C36_6 0.087(7) 0.102(7) 0.103(7) -0.005(6) 0.027(6) 0.017(6)
C37_6 0.094(7) 0.099(7) 0.105(7) -0.002(6) 0.022(6) 0.015(6)
C38_6 0.094(7) 0.099(7) 0.101(7) 0.003(6) 0.019(6) 0.016(6)
C39_6 0.094(7) 0.104(7) 0.103(7) 0.000(6) 0.018(6) 0.013(6)
C40_6 0.098(7) 0.104(7) 0.105(7) -0.004(6) 0.019(6) 0.006(6)
C41_6 0.099(7) 0.105(7) 0.105(7) -0.008(6) 0.019(6) 0.002(6)
C42_6 0.098(7) 0.103(7) 0.103(7) -0.009(6) 0.019(6) 0.000(6)
C43_6 0.101(7) 0.101(7) 0.107(7) -0.008(6) 0.018(6) -0.001(6)
C44_6 0.100(7) 0.098(7) 0.105(7) -0.008(6) 0.021(6) 0.002(6)
C45_6 0.099(7) 0.094(7) 0.104(7) -0.007(6) 0.021(6) 0.005(6)
C46_6 0.100(6) 0.097(8) 0.107(7) -0.004(6) 0.023(6) 0.000(6)
C47_6 0.097(7) 0.094(7) 0.100(7) 0.001(6) 0.023(6) 0.007(6)
C48_6 0.099(7) 0.100(7) 0.101(7) 0.001(6) 0.026(6) 0.007(6)
C49_6 0.099(7) 0.106(7) 0.104(7) -0.003(6) 0.031(6) 0.003(6)
C50_6 0.096(7) 0.106(7) 0.099(7) -0.003(6) 0.035(6) 0.005(6)
C51_6 0.090(7) 0.108(7) 0.101(7) -0.003(6) 0.037(6) 0.005(6)
C52_6 0.091(7) 0.109(7) 0.109(7) -0.003(6) 0.031(6) 0.003(6)
C53_6 0.087(7) 0.107(7) 0.106(7) -0.004(6) 0.026(6) 0.011(6)
C54_6 0.091(7) 0.106(7) 0.107(7) -0.005(6) 0.021(6) 0.008(6)
C55_6 0.097(7) 0.106(7) 0.107(7) -0.008(6) 0.020(6) 0.002(6)
C56_6 0.102(7) 0.107(7) 0.109(7) -0.007(6) 0.022(6) -0.003(6)
C57_6 0.101(7) 0.104(7) 0.108(7) -0.006(6) 0.021(6) -0.004(6)
C58_6 0.102(7) 0.103(7) 0.110(7) -0.005(6) 0.024(6) -0.004(6)
C59_6 0.103(7) 0.109(7) 0.109(7) -0.004(6) 0.029(6) -0.004(6)
C60_6 0.101(7) 0.109(7) 0.110(7) -0.005(6) 0.028(6) -0.005(6)
C1_7 0.099(6) 0.068(6) 0.079(6) 0.002(5) 0.007(6) 0.020(6)
F1_7 0.113(9) 0.082(8) 0.087(10) 0.009(8) 0.006(9) 0.029(8)
F2_7 0.097(9) 0.098(14) 0.108(14) 0.011(12) 0.011(10) 0.001(9)
F3_7 0.124(12) 0.085(11) 0.081(8) 0.000(8) 0.012(10) 0.023(11)
S1_7 0.080(6) 0.051(5) 0.076(5) -0.001(4) 0.010(5) 0.022(5)
O1_7 0.088(10) 0.075(12) 0.092(12) 0.007(11) 0.003(10) 0.018(9)
O2_7 0.092(11) 0.065(11) 0.073(9) -0.012(9) 0.011(10) 0.024(10)
O3_7 0.091(11) 0.053(9) 0.082(11) -0.010(9) 0.005(10) 0.020(10)

loop_
_atom_type_symbol
_atom_type_description
_atom_type_scat_dispersion_real
_atom_type_scat_dispersion_imag
_atom_type_scat_source
C C 0.0181 0.0091 'International Tables Vol C Tables 4.2.6.8 and 6.1.1.4'
H H 0.0000 0.0000 'International Tables Vol C Tables 4.2.6.8 and 6.1.1.4'
N N 0.0311 0.0180 'International Tables Vol C Tables 4.2.6.8 and 6.1.1.4'
O O 0.0492 0.0322 'International Tables Vol C Tables 4.2.6.8 and 6.1.1.4'
S S 0.3331 0.5567 'International Tables Vol C Tables 4.2.6.8 and 6.1.1.4'
Pt Pt -4.5932 6.9264 'International Tables Vol C Tables 4.2.6.8 and 6.1.1.4'
P P 0.2955 0.4335 'International Tables Vol C Tables 4.2.6.8 and 6.1.1.4'
F F 0.0727 0.0534 'International Tables Vol C Tables 4.2.6.8 and 6.1.1.4'

loop_
_geom_angle_atom_site_label_1
_geom_angle_atom_site_label_2
_geom_angle_atom_site_label_3
_geom_angle
_geom_angle_site_symmetry_1
_geom_angle_site_symmetry_3
_geom_angle_publ_flag
N1_2 Pt1 N2_2 82.9(5) . 5_666 ?
N1_2 Pt1 P3_1 176.6(4) . . ?
N2_2 Pt1 P3_1 94.1(4) 5_666 . ?
N1_2 Pt1 P2_1 92.4(3) . . ?
N2_2 Pt1 P2_1 175.1(4) 5_666 . ?
P3_1 Pt1 P2_1 90.62(14) . . ?
C2_1 C1_1 C6_1 120.0 . . ?
C2_1 C1_1 P2_1 120.5(7) . . ?
C6_1 C1_1 P2_1 119.4(7) . . ?
C1_1 C2_1 C3_1 120.0 . . ?
C2_1 C3_1 C4_1 120.0 . . ?
C3_1 C4_1 C5_1 120.0 . . ?
C6_1 C5_1 C4_1 120.0 . . ?
C5_1 C6_1 C1_1 120.0 . . ?
C8_1 C7_1 P2_1 111.7(9) . . ?
C9_1 C8_1 C7_1 114.5(12) . . ?
C8_1 C9_1 P3_1 114.6(10) . . ?
C1_1 P2_1 C10_1 106.8(6) . . ?
C1_1 P2_1 C7_1 102.1(6) . . ?
C10_1 P2_1 C7_1 107.3(6) . . ?
C1_1 P2_1 Pt1 112.2(4) . . ?
C10_1 P2_1 Pt1 113.7(4) . . ?
C7_1 P2_1 Pt1 113.8(6) . . ?
C11_1 C10_1 C15_1 120.0 . . ?
C11_1 C10_1 P2_1 119.4(6) . . ?
C15_1 C10_1 P2_1 120.6(6) . . ?
C12_1 C11_1 C10_1 120.0 . . ?
C11_1 C12_1 C13_1 120.0 . . ?
C12_1 C13_1 C14_1 120.0 . . ?
C15_1 C14_1 C13_1 120.0 . . ?
C14_1 C15_1 C10_1 120.0 . . ?
C21_1 C16_1 C17_1 116.6(19) . . ?
C21_1 C16_1 P3_1 121.8(15) . . ?
C17_1 C16_1 P3_1 121.5(15) . . ?
C16_1 C17_1 C18_1 119(2) . . ?
C19_1 C18_1 C17_1 121(2) . . ?
C20_1 C19_1 C18_1 119(3) . . ?
C19_1 C20_1 C21_1 124(3) . . ?
C16_1 C21_1 C20_1 120(2) . . ?
C23_1 C22_1 C27_1 118.3(14) . . ?
C23_1 C22_1 P3_1 124.0(11) . . ?
C27_1 C22_1 P3_1 117.6(11) . . ?
C22_1 C23_1 C24_1 120.8(14) . . ?
C25_1 C24_1 C23_1 118.4(16) . . ?
C26_1 C25_1 C24_1 121.0(15) . . ?
C27_1 C26_1 C25_1 122.0(14) . . ?
C26_1 C27_1 C22_1 119.2(15) . . ?
C16_1 P3_1 C22_1 104.8(8) . . ?
C16_1 P3_1 C9_1 104.0(8) . . ?
C22_1 P3_1 C9_1 105.3(7) . . ?
C16_1 P3_1 Pt1 114.5(5) . . ?
C22_1 P3_1 Pt1 113.2(5) . . ?
C9_1 P3_1 Pt1 113.9(5) . . ?
N1_2 C1_2 C2_2 127.6(18) . . ?
C1_2 C2_2 C3_2 117.2(17) . . ?
C4_2 C3_2 C2_2 119.5(15) . . ?
C4_2 C3_2 C6_2 122.2(17) . . ?
C2_2 C3_2 C6_2 118.3(16) . . ?
C3_2 C4_2 C5_2 118.1(17) . . ?
N1_2 C5_2 C4_2 124.7(15) . . ?
C7_2 C6_2 C11_2 117.2(16) . . ?
C7_2 C6_2 C3_2 124(2) . . ?
C11_2 C6_2 C3_2 119.1(16) . . ?
C6_2 C7_2 C8_2 122(2) . . ?
C9_2 C8_2 C7_2 118.6(17) . . ?
C9_2 C8_2 C12_2 125.9(18) . . ?
C7_2 C8_2 C12_2 115.2(19) . . ?
C8_2 C9_2 C10_2 123.1(16) . . ?
C8_2 C9_2 S2_2 118.2(16) . . ?
C10_2 C9_2 S2_2 118.7(17) . . ?
C9_2 C10_2 C11_2 119(2) . . ?
C9_2 C10_2 S1_2 123.3(14) . . ?
C11_2 C10_2 S1_2 117.4(16) . . ?
C10_2 C11_2 C6_2 119.6(18) . . ?
C13A_2 C12_2 C8_2 114(2) . . ?
C13_2 C12_2 C8_2 116.5(17) . . ?
C14_2 C13_2 C12_2 112.1(10) . . ?
C12_2 C13A_2 C14A_2 111.9(10) . . ?
C20_2 C15_2 C16_2 119.0(17) . . ?
C20_2 C15_2 S1_2 119.2(16) . . ?
C16_2 C15_2 S1_2 121.7(17) . . ?
C15_2 C16_2 C17_2 124(2) . . ?
C15_2 C16_2 S2_2 122.4(14) . . ?
C17_2 C16_2 S2_2 113.8(16) . . ?
C18_2 C17_2 C16_2 116.4(19) . . ?
C19_2 C18_2 C17_2 119.7(16) . . ?
C19_2 C18_2 S4_2 121.3(16) . . ?
C17_2 C18_2 S4_2 119.0(15) . . ?
C18_2 C19_2 C20_2 118(2) . . ?
C18_2 C19_2 S3_2 120.5(14) . . ?
C20_2 C19_2 S3_2 121.6(16) . . ?
C15_2 C20_2 C19_2 123(2) . . ?
C22_2 C21_2 C26_2 120.1(19) . . ?
C22_2 C21_2 S4_2 118.7(16) . . ?
C26_2 C21_2 S4_2 121.2(13) . . ?
C21_2 C22_2 C23_2 121.9(18) . . ?
C22_2 C23_2 C24_2 118.0(15) . . ?
C22_2 C23_2 C30_2 120.6(16) . . ?
C24_2 C23_2 C30_2 121.1(16) . . ?
C25_2 C24_2 C23_2 120.3(18) . . ?
C26_2 C25_2 C24_2 119.0(18) . . ?
C26_2 C25_2 C27_2 126(2) . . ?
C24_2 C25_2 C27_2 115(2) . . ?
C25_2 C26_2 C21_2 120.3(17) . . ?
C25_2 C26_2 S3_2 120.2(16) . . ?
C21_2 C26_2 S3_2 119.0(16) . . ?
C28_2 C27_2 C25_2 113(2) . . ?
C27_2 C28_2 C29_2 135(3) . . ?
C31_2 C30_2 C34_2 116.5(14) . . ?
C31_2 C30_2 C23_2 124.1(14) . . ?
C34_2 C30_2 C23_2 119.4(15) . . ?
C32_2 C31_2 C30_2 121.9(14) . . ?
N2_2 C32_2 C31_2 120.0(14) . . ?
N2_2 C33_2 C34_2 119.0(13) . . ?
C30_2 C34_2 C33_2 119.9(15) . . ?
C1_2 N1_2 C5_2 112.8(13) . . ?
C1_2 N1_2 Pt1 123.3(11) . . ?
C5_2 N1_2 Pt1 124.0(9) . . ?
C33_2 N2_2 C32_2 122.4(12) . . ?
C33_2 N2_2 Pt1 119.4(9) . 5_666 ?
C32_2 N2_2 Pt1 118.1(9) . 5_666 ?
C10_2 S1_2 C15_2 100.6(9) . . ?
C16_2 S2_2 C9_2 101.9(9) . . ?
C19_2 S3_2 C26_2 100.6(9) . . ?
C18_2 S4_2 C21_2 101.4(9) . . ?
F3_3 C1_3 F1_3 108.4 . . ?
F3_3 C1_3 F2_3 107.8 . . ?
F1_3 C1_3 F2_3 107.4 . . ?
F3_3 C1_3 S1_3 111.2 . . ?
F1_3 C1_3 S1_3 111.1 . . ?
F2_3 C1_3 S1_3 110.8 . . ?
O2_3 S1_3 O1_3 115.0 . . ?
O2_3 S1_3 O3_3 114.8 . . ?
O1_3 S1_3 O3_3 114.7 . . ?
O2_3 S1_3 C1_3 102.9 . . ?
O1_3 S1_3 C1_3 104.0 . . ?
O3_3 S1_3 C1_3 103.1 . . ?
F3_5 C1_5 F2_5 116.4(19) . . ?
F3_5 C1_5 F1_5 108.2(17) . . ?
F2_5 C1_5 F1_5 107.6(17) . . ?
F3_5 C1_5 S1_5 105.3(14) . . ?
F2_5 C1_5 S1_5 110.9(15) . . ?
F1_5 C1_5 S1_5 108.2(14) . . ?
O3_5 S1_5 O2_5 113.5(12) . . ?
O3_5 S1_5 O1_5 114.6(13) . . ?
O2_5 S1_5 O1_5 111.5(15) . . ?
O3_5 S1_5 C1_5 110.6(13) . . ?
O2_5 S1_5 C1_5 103.3(10) . . ?
O1_5 S1_5 C1_5 102.0(12) . . ?
C9_6 C1_6 C2_6 119.1(13) . . ?
C9_6 C1_6 C5_6 120.2(14) . . ?
C2_6 C1_6 C5_6 108.2(11) . . ?
C12_6 C2_6 C1_6 119.7(14) . . ?
C12_6 C2_6 C3_6 119.4(13) . . ?
C1_6 C2_6 C3_6 108.2(11) . . ?
C15_6 C3_6 C2_6 120.7(14) . . ?
C15_6 C3_6 C4_6 120.7(15) . . ?
C2_6 C3_6 C4_6 107.8(12) . . ?
C18_6 C4_6 C5_6 119.5(14) . . ?
C18_6 C4_6 C3_6 118.5(14) . . ?
C5_6 C4_6 C3_6 107.7(11) . . ?
C6_6 C5_6 C4_6 120.4(13) . . ?
C6_6 C5_6 C1_6 120.1(13) . . ?
C4_6 C5_6 C1_6 108.0(11) . . ?
C5_6 C6_6 C20_6 119.6(13) . . ?
C5_6 C6_6 C7_6 119.7(13) . . ?
C20_6 C6_6 C7_6 108.8(11) . . ?
C8_6 C7_6 C22_6 121.0(14) . . ?
C8_6 C7_6 C6_6 120.2(13) . . ?
C22_6 C7_6 C6_6 108.2(11) . . ?
C7_6 C8_6 C9_6 120.3(13) . . ?
C7_6 C8_6 C25_6 119.3(13) . . ?
C9_6 C8_6 C25_6 107.7(11) . . ?
C1_6 C9_6 C10_6 120.6(14) . . ?
C1_6 C9_6 C8_6 119.5(13) . . ?
C10_6 C9_6 C8_6 108.0(12) . . ?
C11_6 C10_6 C9_6 120.7(14) . . ?
C11_6 C10_6 C26_6 119.5(14) . . ?
C9_6 C10_6 C26_6 108.4(12) . . ?
C10_6 C11_6 C12_6 118.6(14) . . ?
C10_6 C11_6 C29_6 119.8(14) . . ?
C12_6 C11_6 C29_6 108.9(11) . . ?
C2_6 C12_6 C11_6 121.2(14) . . ?
C2_6 C12_6 C13_6 119.3(13) . . ?
C11_6 C12_6 C13_6 107.3(11) . . ?
C14_6 C13_6 C30_6 120.3(14) . . ?
C14_6 C13_6 C12_6 121.9(15) . . ?
C30_6 C13_6 C12_6 108.0(12) . . ?
C13_6 C14_6 C15_6 118.0(14) . . ?
C13_6 C14_6 C33_6 119.9(14) . . ?
C15_6 C14_6 C33_6 108.3(11) . . ?
C3_6 C15_6 C16_6 120.7(15) . . ?
C3_6 C15_6 C14_6 120.5(14) . . ?
C16_6 C15_6 C14_6 107.8(12) . . ?
C17_6 C16_6 C15_6 118.7(15) . . ?
C17_6 C16_6 C34_6 120.5(15) . . ?
C15_6 C16_6 C34_6 108.5(12) . . ?
C16_6 C17_6 C37_6 119.5(14) . . ?
C16_6 C17_6 C18_6 121.0(14) . . ?
C37_6 C17_6 C18_6 108.3(11) . . ?
C4_6 C18_6 C19_6 120.4(14) . . ?
C4_6 C18_6 C17_6 120.4(13) . . ?
C19_6 C18_6 C17_6 107.7(12) . . ?
C20_6 C19_6 C38_6 120.3(15) . . ?
C20_6 C19_6 C18_6 119.6(15) . . ?
C38_6 C19_6 C18_6 107.8(12) . . ?
C19_6 C20_6 C6_6 120.5(14) . . ?
C19_6 C20_6 C21_6 121.0(14) . . ?
C6_6 C20_6 C21_6 106.9(12) . . ?
C40_6 C21_6 C22_6 120.5(15) . . ?
C40_6 C21_6 C20_6 118.2(14) . . ?
C22_6 C21_6 C20_6 108.8(12) . . ?
C23_6 C22_6 C7_6 119.8(14) . . ?
C23_6 C22_6 C21_6 120.2(14) . . ?
C7_6 C22_6 C21_6 107.4(11) . . ?
C22_6 C23_6 C24_6 119.9(15) . . ?
C22_6 C23_6 C42_6 119.2(14) . . ?
C24_6 C23_6 C42_6 107.9(12) . . ?
C25_6 C24_6 C44_6 120.6(14) . . ?
C25_6 C24_6 C23_6 120.3(14) . . ?
C44_6 C24_6 C23_6 107.6(12) . . ?
C24_6 C25_6 C26_6 119.9(14) . . ?
C24_6 C25_6 C8_6 119.7(13) . . ?
C26_6 C25_6 C8_6 107.8(11) . . ?
C27_6 C26_6 C10_6 120.5(14) . . ?
C27_6 C26_6 C25_6 119.3(14) . . ?
C10_6 C26_6 C25_6 108.0(11) . . ?
C26_6 C27_6 C28_6 120.4(13) . . ?
C26_6 C27_6 C45_6 120.4(14) . . ?
C28_6 C27_6 C45_6 108.1(11) . . ?
C29_6 C28_6 C47_6 119.3(15) . . ?
C29_6 C28_6 C27_6 118.6(15) . . ?
C47_6 C28_6 C27_6 108.1(12) . . ?
C28_6 C29_6 C30_6 119.5(14) . . ?
C28_6 C29_6 C11_6 121.2(14) . . ?
C30_6 C29_6 C11_6 107.0(11) . . ?
C31_6 C30_6 C13_6 120.4(14) . . ?
C31_6 C30_6 C29_6 122.0(14) . . ?
C13_6 C30_6 C29_6 108.7(12) . . ?
C30_6 C31_6 C48_6 117.7(15) . . ?
C30_6 C31_6 C32_6 119.7(15) . . ?
C48_6 C31_6 C32_6 109.0(12) . . ?
C33_6 C32_6 C50_6 119.4(14) . . ?
C33_6 C32_6 C31_6 120.1(14) . . ?
C50_6 C32_6 C31_6 106.8(11) . . ?
C32_6 C33_6 C34_6 119.8(15) . . ?
C32_6 C33_6 C14_6 119.6(13) . . ?
C34_6 C33_6 C14_6 107.3(12) . . ?
C35_6 C34_6 C16_6 120.0(14) . . ?
C35_6 C34_6 C33_6 121.0(14) . . ?
C16_6 C34_6 C33_6 108.1(12) . . ?
C34_6 C35_6 C36_6 119.1(14) . . ?
C34_6 C35_6 C51_6 118.3(14) . . ?
C36_6 C35_6 C51_6 107.9(11) . . ?
C37_6 C36_6 C53_6 120.8(14) . . ?
C37_6 C36_6 C35_6 120.6(15) . . ?
C53_6 C36_6 C35_6 107.7(12) . . ?
C36_6 C37_6 C38_6 119.3(15) . . ?
C36_6 C37_6 C17_6 120.2(14) . . ?
C38_6 C37_6 C17_6 107.2(12) . . ?
C39_6 C38_6 C19_6 119.2(15) . . ?
C39_6 C38_6 C37_6 119.5(15) . . ?
C19_6 C38_6 C37_6 109.0(12) . . ?
C38_6 C39_6 C54_6 120.9(14) . . ?
C38_6 C39_6 C40_6 120.5(14) . . ?
C54_6 C39_6 C40_6 106.5(11) . . ?
C21_6 C40_6 C41_6 119.2(14) . . ?
C21_6 C40_6 C39_6 120.9(14) . . ?
C41_6 C40_6 C39_6 109.1(12) . . ?
C42_6 C41_6 C40_6 120.6(14) . . ?
C42_6 C41_6 C55_6 120.7(14) . . ?
C40_6 C41_6 C55_6 107.4(11) . . ?
C41_6 C42_6 C43_6 118.9(15) . . ?
C41_6 C42_6 C23_6 120.3(14) . . ?
C43_6 C42_6 C23_6 108.2(12) . . ?
C57_6 C43_6 C42_6 120.6(15) . . ?
C57_6 C43_6 C44_6 119.4(14) . . ?
C42_6 C43_6 C44_6 107.5(11) . . ?
C45_6 C44_6 C24_6 119.3(15) . . ?
C45_6 C44_6 C43_6 119.0(15) . . ?
C24_6 C44_6 C43_6 108.8(12) . . ?
C44_6 C45_6 C27_6 120.5(14) . . ?
C44_6 C45_6 C46_6 121.5(14) . . ?
C27_6 C45_6 C46_6 107.6(11) . . ?
C58_6 C46_6 C47_6 120.4(14) . . ?
C58_6 C46_6 C45_6 119.8(14) . . ?
C47_6 C46_6 C45_6 108.2(11) . . ?
C48_6 C47_6 C28_6 120.7(13) . . ?
C48_6 C47_6 C46_6 119.9(14) . . ?
C28_6 C47_6 C46_6 107.9(11) . . ?
C47_6 C48_6 C49_6 120.1(14) . . ?
C47_6 C48_6 C31_6 120.7(13) . . ?
C49_6 C48_6 C31_6 107.1(11) . . ?
C59_6 C49_6 C48_6 119.7(13) . . ?
C59_6 C49_6 C50_6 120.6(14) . . ?
C48_6 C49_6 C50_6 108.6(11) . . ?
C51_6 C50_6 C32_6 120.8(14) . . ?
C51_6 C50_6 C49_6 119.1(13) . . ?
C32_6 C50_6 C49_6 108.5(11) . . ?
C50_6 C51_6 C52_6 120.3(13) . . ?
C50_6 C51_6 C35_6 120.6(14) . . ?
C52_6 C51_6 C35_6 107.7(11) . . ?
C60_6 C52_6 C53_6 120.5(13) . . ?
C60_6 C52_6 C51_6 120.8(14) . . ?
C53_6 C52_6 C51_6 107.6(11) . . ?
C54_6 C53_6 C52_6 120.5(14) . . ?
C54_6 C53_6 C36_6 119.9(14) . . ?
C52_6 C53_6 C36_6 109.0(12) . . ?
C53_6 C54_6 C39_6 119.6(14) . . ?
C53_6 C54_6 C55_6 118.9(14) . . ?
C39_6 C54_6 C55_6 109.3(12) . . ?
C56_6 C55_6 C54_6 121.3(14) . . ?
C56_6 C55_6 C41_6 120.4(14) . . ?
C54_6 C55_6 C41_6 107.6(11) . . ?
C55_6 C56_6 C60_6 119.3(15) . . ?
C55_6 C56_6 C57_6 118.8(16) . . ?
C60_6 C56_6 C57_6 107.8(12) . . ?
C43_6 C57_6 C58_6 121.8(15) . . ?
C43_6 C57_6 C56_6 120.5(15) . . ?
C58_6 C57_6 C56_6 107.7(12) . . ?
C46_6 C58_6 C59_6 119.4(15) . . ?
C46_6 C58_6 C57_6 118.5(15) . . ?
C59_6 C58_6 C57_6 108.6(12) . . ?
C49_6 C59_6 C58_6 120.5(14) . . ?
C49_6 C59_6 C60_6 120.4(14) . . ?
C58_6 C59_6 C60_6 107.0(11) . . ?
C52_6 C60_6 C56_6 119.6(14) . . ?
C52_6 C60_6 C59_6 118.6(14) . . ?
C56_6 C60_6 C59_6 108.9(11) . . ?
F2_7 C1_7 F1_7 110(2) . . ?
F2_7 C1_7 F3_7 112(2) . . ?
F1_7 C1_7 F3_7 109(2) . . ?
F2_7 C1_7 S1_7 106.8(17) . . ?
F1_7 C1_7 S1_7 110.5(18) . . ?
F3_7 C1_7 S1_7 107.9(18) . . ?
O2_7 S1_7 O3_7 116.8(19) . . ?
O2_7 S1_7 O1_7 113.3(18) . . ?
O3_7 S1_7 O1_7 113.5(18) . . ?
O2_7 S1_7 C1_7 104.3(16) . . ?
O3_7 S1_7 C1_7 104.6(16) . . ?
O1_7 S1_7 C1_7 102.3(15) . . ?

loop_
_geom_bond_atom_site_label_1
_geom_bond_atom_site_label_2
_geom_bond_distance
_geom_bond_site_symmetry_2
_geom_bond_publ_flag
Pt1 N1_2 2.027(10) . ?
Pt1 N2_2 2.132(11) 5_666 ?
Pt1 P3_1 2.253(4) . ?
Pt1 P2_1 2.272(4) . ?
C1_1 C2_1 1.3900 . ?
C1_1 C6_1 1.3900 . ?
C1_1 P2_1 1.781(9) . ?
C2_1 C3_1 1.3900 . ?
C3_1 C4_1 1.3900 . ?
C4_1 C5_1 1.3900 . ?
C5_1 C6_1 1.3900 . ?
C7_1 C8_1 1.55(2) . ?
C7_1 P2_1 1.821(13) . ?
C8_1 C9_1 1.51(2) . ?
C9_1 P3_1 1.821(12) . ?
P2_1 C10_1 1.800(9) . ?
C10_1 C11_1 1.3900 . ?
C10_1 C15_1 1.3900 . ?
C11_1 C12_1 1.3900 . ?
C12_1 C13_1 1.3900 . ?
C13_1 C14_1 1.3900 . ?
C14_1 C15_1 1.3900 . ?
C16_1 C21_1 1.35(3) . ?
C16_1 C17_1 1.38(2) . ?
C16_1 P3_1 1.789(19) . ?
C17_1 C18_1 1.43(3) . ?
C18_1 C19_1 1.30(3) . ?
C19_1 C20_1 1.25(3) . ?
C20_1 C21_1 1.41(3) . ?
C22_1 C23_1 1.37(2) . ?
C22_1 C27_1 1.464(19) . ?
C22_1 P3_1 1.802(15) . ?
C23_1 C24_1 1.40(2) . ?
C24_1 C25_1 1.39(2) . ?
C25_1 C26_1 1.37(2) . ?
C26_1 C27_1 1.32(2) . ?
C1_2 N1_2 1.340(19) . ?
C1_2 C2_2 1.38(2) . ?
C2_2 C3_2 1.40(3) . ?
C3_2 C4_2 1.37(2) . ?
C3_2 C6_2 1.49(2) . ?
C4_2 C5_2 1.40(2) . ?
C5_2 N1_2 1.39(2) . ?
C6_2 C7_2 1.38(3) . ?
C6_2 C11_2 1.45(3) . ?
C7_2 C8_2 1.42(2) . ?
C8_2 C9_2 1.33(3) . ?
C8_2 C12_2 1.544(10) . ?
C9_2 C10_2 1.38(3) . ?
C9_2 S2_2 1.801(17) . ?
C10_2 C11_2 1.39(2) . ?
C10_2 S1_2 1.77(2) . ?
C12_2 C13A_2 1.532(10) . ?
C12_2 C13_2 1.536(10) . ?
C13_2 C14_2 1.535(10) . ?
C13A_2 C14A_2 1.535(10) . ?
C15_2 C20_2 1.33(3) . ?
C15_2 C16_2 1.33(3) . ?
C15_2 S1_2 1.770(16) . ?
C16_2 C17_2 1.42(2) . ?
C16_2 S2_2 1.79(2) . ?
C17_2 C18_2 1.41(3) . ?
C18_2 C19_2 1.40(3) . ?
C18_2 S4_2 1.749(16) . ?
C19_2 C20_2 1.42(2) . ?
C19_2 S3_2 1.78(2) . ?
C21_2 C22_2 1.32(2) . ?
C21_2 C26_2 1.42(3) . ?
C21_2 S4_2 1.78(2) . ?
C22_2 C23_2 1.39(2) . ?
C23_2 C24_2 1.42(2) . ?
C23_2 C30_2 1.48(2) . ?
C24_2 C25_2 1.39(2) . ?
C25_2 C26_2 1.37(3) . ?
C25_2 C27_2 1.540(10) . ?
C26_2 S3_2 1.783(18) . ?
C27_2 C28_2 1.539(10) . ?
C28_2 C29_2 1.539(10) . ?
C30_2 C31_2 1.38(2) . ?
C30_2 C34_2 1.41(2) . ?
C31_2 C32_2 1.363(19) . ?
C32_2 N2_2 1.336(17) . ?
C33_2 N2_2 1.331(18) . ?
C33_2 C34_2 1.41(2) . ?
C1_3 F3_3 1.3250 . ?
C1_3 F1_3 1.3281 . ?
C1_3 F2_3 1.3292 . ?
C1_3 S1_3 1.8237 . ?
S1_3 O2_3 1.4381 . ?
S1_3 O1_3 1.4386 . ?
S1_3 O3_3 1.4425 . ?
C1_5 F3_5 1.315(14) . ?
C1_5 F2_5 1.327(14) . ?
C1_5 F1_5 1.347(14) . ?
C1_5 S1_5 1.808(16) . ?
S1_5 O3_5 1.386(12) . ?
S1_5 O2_5 1.414(12) . ?
S1_5 O1_5 1.447(13) . ?
C1_6 C9_6 1.382(14) . ?
C1_6 C2_6 1.436(13) . ?
C1_6 C5_6 1.442(13) . ?
C2_6 C12_6 1.383(14) . ?
C2_6 C3_6 1.440(13) . ?
C3_6 C15_6 1.385(14) . ?
C3_6 C4_6 1.450(13) . ?
C4_6 C18_6 1.383(14) . ?
C4_6 C5_6 1.440(13) . ?
C5_6 C6_6 1.384(14) . ?
C6_6 C20_6 1.436(13) . ?
C6_6 C7_6 1.439(13) . ?
C7_6 C8_6 1.381(14) . ?
C7_6 C22_6 1.435(13) . ?
C8_6 C9_6 1.442(13) . ?
C8_6 C25_6 1.445(13) . ?
C9_6 C10_6 1.433(13) . ?
C10_6 C11_6 1.377(14) . ?
C10_6 C26_6 1.433(13) . ?
C11_6 C12_6 1.436(13) . ?
C11_6 C29_6 1.438(13) . ?
C12_6 C13_6 1.440(13) . ?
C13_6 C14_6 1.385(14) . ?
C13_6 C30_6 1.430(13) . ?
C14_6 C15_6 1.441(13) . ?
C14_6 C33_6 1.450(13) . ?
C15_6 C16_6 1.435(13) . ?
C16_6 C17_6 1.382(14) . ?
C16_6 C34_6 1.439(13) . ?
C17_6 C37_6 1.438(13) . ?
C17_6 C18_6 1.448(13) . ?
C18_6 C19_6 1.437(13) . ?
C19_6 C20_6 1.382(14) . ?
C19_6 C38_6 1.431(13) . ?
C20_6 C21_6 1.445(13) . ?
C21_6 C40_6 1.377(14) . ?
C21_6 C22_6 1.445(13) . ?
C22_6 C23_6 1.380(15) . ?
C23_6 C24_6 1.439(13) . ?
C23_6 C42_6 1.440(13) . ?
C24_6 C25_6 1.393(14) . ?
C24_6 C44_6 1.429(13) . ?
C25_6 C26_6 1.441(13) . ?
C26_6 C27_6 1.380(14) . ?
C27_6 C28_6 1.439(13) . ?
C27_6 C45_6 1.440(13) . ?
C28_6 C29_6 1.380(14) . ?
C28_6 C47_6 1.436(13) . ?
C29_6 C30_6 1.436(13) . ?
C30_6 C31_6 1.381(14) . ?
C31_6 C48_6 1.443(13) . ?
C31_6 C32_6 1.450(13) . ?
C32_6 C33_6 1.383(14) . ?
C32_6 C50_6 1.440(13) . ?
C33_6 C34_6 1.444(13) . ?
C34_6 C35_6 1.395(15) . ?
C35_6 C36_6 1.436(13) . ?
C35_6 C51_6 1.445(13) . ?
C36_6 C37_6 1.382(14) . ?
C36_6 C53_6 1.431(13) . ?
C37_6 C38_6 1.438(13) . ?
C38_6 C39_6 1.380(14) . ?
C39_6 C54_6 1.430(13) . ?
C39_6 C40_6 1.440(13) . ?
C40_6 C41_6 1.432(13) . ?
C41_6 C42_6 1.383(14) . ?
C41_6 C55_6 1.437(13) . ?
C42_6 C43_6 1.434(13) . ?
C43_6 C57_6 1.382(14) . ?
C43_6 C44_6 1.436(13) . ?
C44_6 C45_6 1.378(14) . ?
C45_6 C46_6 1.441(13) . ?
C46_6 C58_6 1.380(14) . ?
C46_6 C47_6 1.439(13) . ?
C47_6 C48_6 1.378(14) . ?
C48_6 C49_6 1.436(13) . ?
C49_6 C59_6 1.384(14) . ?
C49_6 C50_6 1.440(13) . ?
C50_6 C51_6 1.378(14) . ?
C51_6 C52_6 1.443(13) . ?
C52_6 C60_6 1.384(14) . ?
C52_6 C53_6 1.428(13) . ?
C53_6 C54_6 1.373(14) . ?
C54_6 C55_6 1.432(13) . ?
C55_6 C56_6 1.382(14) . ?
C56_6 C60_6 1.430(13) . ?
C56_6 C57_6 1.441(13) . ?
C57_6 C58_6 1.440(13) . ?
C58_6 C59_6 1.436(13) . ?
C59_6 C60_6 1.443(13) . ?
C1_7 F2_7 1.325(15) . ?
C1_7 F1_7 1.326(15) . ?
C1_7 F3_7 1.332(15) . ?
C1_7 S1_7 1.817(17) . ?
S1_7 O2_7 1.422(14) . ?
S1_7 O3_7 1.425(14) . ?
S1_7 O1_7 1.439(14) . ?
